data_4062259
loop_
_publ_author_name
'Wang, Haiping'
'Li, Hung-Wing'
'Xie, Zuowei'

_publ_section_title
;
 Multiple Insertion of Unsaturated Molecules into the Zr-N Bonds of
 [\h^5^:\s-Me~2~A(C~9~H~6~)(C~2~B~10~H~10~)]Zr(NMe~2~)~2~ (A = C, Si)
;
_journal_issue 22
_journal_name_full Organometallics
_journal_page_first 4522
_journal_page_last 4531
_journal_paper_doi 10.1021/om0304255
_journal_volume 22
_journal_year 2003
_chemical_formula_sum 'C23 H43 B10 N3 S Zr'
_chemical_formula_weight 592.98
_space_group_IT_number 14
_symmetry_cell_setting monoclinic
_symmetry_space_group_name_Hall '-P 2ybc'
_symmetry_space_group_name_H-M 'P 1 21/c 1'
_cell_angle_alpha 90.00
_cell_angle_beta 113.164(2)
_cell_angle_gamma 90.00
_cell_formula_units_Z 4
_cell_length_a 12.738(1)
_cell_length_b 16.624(1)
_cell_length_c 15.883(1)
_cell_measurement_temperature 293(2)
_cell_volume 3092.3(5)
_diffrn_ambient_temperature 293(2)
_exptl_crystal_density_diffrn 1.274
_cod_depositor_comments
;
The following automatic conversions were performed:
'_symmetry_cell_setting' value 'Monoclinic' changed to 'monoclinic'
according to '/home/saulius/struct/CIF-dictionaries/cif_core.dic'
dictionary named 'cif_core.dic' version 2.4.1 from 2010-06-29.

Automatic conversion script
Id: cif_fix_enum 1527 2010-12-29 10:47:43Z saulius 
;
_cod_original_sg_symbol_H-M 'P 21/c'
_cod_database_code 4062259

loop_
_symmetry_equiv_pos_as_xyz
'x, y, z'
'-x, y+1/2, -z+1/2'
'-x, -y, -z'
'x, -y-1/2, z-1/2'

loop_
_atom_site_label
_atom_site_type_symbol
_atom_site_fract_x
_atom_site_fract_y
_atom_site_fract_z
_atom_site_U_iso_or_equiv
_atom_site_adp_type
_atom_site_occupancy
_atom_site_symmetry_multiplicity
_atom_site_calc_flag
_atom_site_refinement_flags
_atom_site_disorder_assembly
_atom_site_disorder_group
Zr1 Zr 0.073201(16) 0.361743(11) 0.768587(13) 0.02882(8) Uani 1 1 d . . .
S1 S 0.13076(5) 0.21050(3) 0.76752(5) 0.04911(17) Uani 1 1 d . . .
C1 C -0.17343(17) 0.32730(13) 0.81599(14) 0.0326(4) Uani 1 1 d . . .
C2 C -0.10976(18) 0.30258(12) 0.74236(14) 0.0308(4) Uani 1 1 d . . .
B3 B -0.2248(2) 0.36670(16) 0.70811(18) 0.0402(6) Uani 1 1 d . . .
H3 H -0.2168 0.4306 0.6937 0.048 Uiso 1 1 calc R . .
B4 B -0.3189(2) 0.3332(2) 0.7604(2) 0.0484(7) Uani 1 1 d . . .
H4 H -0.3731 0.3749 0.7793 0.058 Uiso 1 1 calc R . .
B5 B -0.2535(2) 0.24914(17) 0.8287(2) 0.0436(6) Uani 1 1 d . . .
H5 H -0.2652 0.2359 0.8924 0.052 Uiso 1 1 calc R . .
B6 B -0.1203(2) 0.23263(14) 0.81782(17) 0.0344(5) Uani 1 1 d . . .
H6 H -0.0446 0.2095 0.8747 0.041 Uiso 1 1 calc R . .
B7 B -0.2161(2) 0.28993(18) 0.63468(18) 0.0447(6) Uani 1 1 d . . .
H7 H -0.2041 0.3033 0.5712 0.054 Uiso 1 1 calc R . .
B8 B -0.3477(2) 0.3084(2) 0.6449(2) 0.0542(8) Uani 1 1 d . . .
H8 H -0.4215 0.3342 0.5883 0.065 Uiso 1 1 calc R . .
B9 B -0.3641(2) 0.2347(2) 0.7194(2) 0.0542(8) Uani 1 1 d . . .
H9 H -0.4485 0.2117 0.7112 0.065 Uiso 1 1 calc R . .
B10 B -0.2415(3) 0.17178(18) 0.7560(2) 0.0483(7) Uani 1 1 d . . .
H10 H -0.2453 0.1078 0.7725 0.058 Uiso 1 1 calc R . .
B11 B -0.1518(2) 0.20668(16) 0.7030(2) 0.0415(6) Uani 1 1 d . . .
H11 H -0.0973 0.1651 0.6842 0.050 Uiso 1 1 calc R . .
B12 B -0.3017(2) 0.2083(2) 0.6419(2) 0.0534(8) Uani 1 1 d . . .
H12 H -0.3457 0.1683 0.5834 0.064 Uiso 1 1 calc R . .
C3 C -0.10501(19) 0.38518(13) 0.89627(14) 0.0359(5) Uani 1 1 d . . .
C4 C -0.1727(2) 0.46200(16) 0.8923(2) 0.0547(7) Uani 1 1 d . . .
H4A H -0.1292 0.4966 0.9422 0.082 Uiso 1 1 calc R . .
H4B H -0.2436 0.4485 0.8969 0.082 Uiso 1 1 calc R . .
H4C H -0.1880 0.4891 0.8353 0.082 Uiso 1 1 calc R . .
C5 C -0.0843(2) 0.34556(17) 0.98957(16) 0.0520(6) Uani 1 1 d . . .
H5A H -0.0422 0.3819 1.0382 0.078 Uiso 1 1 calc R . .
H5B H -0.0415 0.2968 0.9957 0.078 Uiso 1 1 calc R . .
H5C H -0.1563 0.3334 0.9927 0.078 Uiso 1 1 calc R . .
C11 C 0.00875(18) 0.40821(12) 0.89084(13) 0.0314(4) Uani 1 1 d . . .
C12 C 0.0236(2) 0.47793(12) 0.84500(15) 0.0373(5) Uani 1 1 d . . .
H12A H -0.0368 0.5170 0.8137 0.045 Uiso 1 1 calc R . .
C13 C 0.1385(2) 0.48813(13) 0.86007(16) 0.0416(5) Uani 1 1 d . . .
H13A H 0.1710 0.5352 0.8419 0.050 Uiso 1 1 calc R . .
C14 C 0.3214(2) 0.41606(19) 0.96971(19) 0.0588(7) Uani 1 1 d . . .
H14A H 0.3729 0.4498 0.9588 0.071 Uiso 1 1 calc R . .
C15 C 0.3589(3) 0.3562(2) 1.0291(2) 0.0732(10) Uani 1 1 d . . .
H15A H 0.4371 0.3497 1.0615 0.088 Uiso 1 1 calc R . .
C16 C 0.2826(3) 0.3019(2) 1.0442(2) 0.0703(9) Uani 1 1 d . . .
H16A H 0.3119 0.2590 1.0842 0.084 Uiso 1 1 calc R . .
C17 C 0.1675(2) 0.31070(16) 1.00169(17) 0.0510(6) Uani 1 1 d . . .
H17A H 0.1188 0.2742 1.0125 0.061 Uiso 1 1 calc R . .
C18 C 0.1221(2) 0.37640(13) 0.94040(14) 0.0360(5) Uani 1 1 d . . .
C19 C 0.2010(2) 0.42866(14) 0.92240(15) 0.0405(5) Uani 1 1 d . . .
C20 C 0.2596(2) 0.25854(15) 0.78412(17) 0.0450(6) Uani 1 1 d . . .
C21 C 0.3514(3) 0.1277(2) 0.7999(4) 0.1052(16) Uani 1 1 d . . .
H21A H 0.2785 0.1128 0.7540 0.158 Uiso 1 1 calc R . .
H21B H 0.3604 0.1038 0.8573 0.158 Uiso 1 1 calc R . .
H21C H 0.4110 0.1091 0.7821 0.158 Uiso 1 1 calc R . .
C22 C 0.4653(3) 0.2456(2) 0.8779(2) 0.0819(11) Uani 1 1 d . . .
H22A H 0.4629 0.3032 0.8801 0.123 Uiso 1 1 calc R . .
H22B H 0.5272 0.2293 0.8616 0.123 Uiso 1 1 calc R . .
H22C H 0.4765 0.2239 0.9368 0.123 Uiso 1 1 calc R . .
C23 C 0.3367(3) 0.3860(2) 0.7571(2) 0.0742(9) Uani 1 1 d . . .
H23A H 0.3627 0.4258 0.8057 0.089 Uiso 1 1 calc R . .
H23B H 0.4015 0.3521 0.7636 0.089 Uiso 1 1 calc R . .
C24 C 0.3006(3) 0.4273(2) 0.6703(2) 0.0760(10) Uani 1 1 d . . .
H24A H 0.2366 0.4617 0.6646 0.091 Uiso 1 1 calc R . .
H24B H 0.2728 0.3874 0.6220 0.091 Uiso 1 1 calc R . .
C25 C 0.3887(3) 0.4775(2) 0.6544(3) 0.0755(10) Uani 1 1 d . . .
H25A H 0.4140 0.5192 0.7009 0.091 Uiso 1 1 calc R . .
H25B H 0.4541 0.4438 0.6626 0.091 Uiso 1 1 calc R . .
C26 C 0.3518(4) 0.5156(4) 0.5653(3) 0.163(3) Uani 1 1 d . . .
H26A H 0.4136 0.5463 0.5616 0.245 Uiso 1 1 calc R . .
H26B H 0.2885 0.5506 0.5569 0.245 Uiso 1 1 calc R . .
H26C H 0.3287 0.4751 0.5185 0.245 Uiso 1 1 calc R . .
C27 C -0.0138(3) 0.51270(16) 0.6248(2) 0.0601(7) Uani 1 1 d . . .
H27A H -0.0376 0.5144 0.5595 0.090 Uiso 1 1 calc R . .
H27B H 0.0511 0.5472 0.6529 0.090 Uiso 1 1 calc R . .
H27C H -0.0752 0.5306 0.6409 0.090 Uiso 1 1 calc R . .
C28 C 0.0082(3) 0.37601(16) 0.58226(17) 0.0515(6) Uani 1 1 d . . .
H28A H -0.0186 0.4050 0.5254 0.077 Uiso 1 1 calc R . .
H28B H -0.0443 0.3335 0.5788 0.077 Uiso 1 1 calc R . .
H28C H 0.0820 0.3535 0.5937 0.077 Uiso 1 1 calc R . .
N1 N 0.01687(16) 0.43096(11) 0.65681(12) 0.0394(4) Uani 1 1 d . . .
N2 N 0.24866(17) 0.33566(13) 0.76995(15) 0.0456(5) Uani 1 1 d . . .
N3 N 0.35778(19) 0.21566(15) 0.80954(19) 0.0645(7) Uani 1 1 d . . .

loop_
_atom_site_aniso_label
_atom_site_aniso_U_11
_atom_site_aniso_U_22
_atom_site_aniso_U_33
_atom_site_aniso_U_23
_atom_site_aniso_U_13
_atom_site_aniso_U_12
Zr1 0.03405(13) 0.02571(12) 0.02741(12) 0.00089(7) 0.01285(9) -0.00133(8)
S1 0.0449(3) 0.0323(3) 0.0749(5) 0.0006(3) 0.0286(3) 0.0036(2)
C1 0.0328(11) 0.0356(11) 0.0309(10) -0.0043(8) 0.0142(8) -0.0002(9)
C2 0.0365(11) 0.0295(10) 0.0296(10) -0.0045(8) 0.0163(8) -0.0020(8)
B3 0.0415(14) 0.0431(14) 0.0314(12) 0.0008(10) 0.0093(11) 0.0076(11)
B4 0.0314(13) 0.0665(18) 0.0447(15) -0.0124(14) 0.0122(12) 0.0018(13)
B5 0.0392(14) 0.0531(16) 0.0440(15) -0.0073(12) 0.0220(12) -0.0106(12)
B6 0.0369(13) 0.0310(12) 0.0376(13) -0.0010(9) 0.0173(10) -0.0029(10)
B7 0.0442(15) 0.0573(17) 0.0291(12) -0.0078(11) 0.0105(11) -0.0052(13)
B8 0.0349(14) 0.076(2) 0.0399(15) -0.0087(14) 0.0024(12) 0.0035(14)
B9 0.0354(14) 0.074(2) 0.0520(17) -0.0207(15) 0.0159(13) -0.0140(14)
B10 0.0478(16) 0.0456(15) 0.0556(17) -0.0149(13) 0.0246(14) -0.0174(13)
B11 0.0409(14) 0.0393(14) 0.0466(15) -0.0160(11) 0.0198(12) -0.0113(11)
B12 0.0410(15) 0.070(2) 0.0475(17) -0.0235(14) 0.0150(13) -0.0176(14)
C3 0.0400(12) 0.0384(11) 0.0292(10) -0.0068(9) 0.0136(9) -0.0021(9)
C4 0.0547(16) 0.0507(15) 0.0632(17) -0.0218(13) 0.0281(13) 0.0026(12)
C5 0.0591(16) 0.0699(17) 0.0318(12) -0.0055(11) 0.0231(11) -0.0136(13)
C11 0.0390(11) 0.0277(10) 0.0261(9) -0.0042(7) 0.0114(8) -0.0013(8)
C12 0.0513(13) 0.0250(10) 0.0357(11) -0.0023(8) 0.0171(10) 0.0030(9)
C13 0.0552(14) 0.0304(11) 0.0404(12) -0.0064(9) 0.0201(11) -0.0123(10)
C14 0.0392(14) 0.086(2) 0.0467(15) -0.0112(14) 0.0123(12) -0.0132(14)
C15 0.0417(16) 0.116(3) 0.0472(16) 0.0076(17) 0.0021(13) 0.0143(17)
C16 0.0644(19) 0.083(2) 0.0484(16) 0.0206(15) 0.0062(14) 0.0264(17)
C17 0.0584(16) 0.0498(15) 0.0380(13) 0.0111(11) 0.0115(11) 0.0063(12)
C18 0.0433(12) 0.0362(11) 0.0256(10) -0.0023(8) 0.0103(9) -0.0006(9)
C19 0.0400(12) 0.0441(13) 0.0353(11) -0.0063(9) 0.0124(9) -0.0059(10)
C20 0.0415(13) 0.0525(14) 0.0448(13) -0.0014(11) 0.0210(11) 0.0069(11)
C21 0.073(2) 0.069(2) 0.168(5) -0.006(2) 0.042(3) 0.0322(19)
C22 0.0460(17) 0.124(3) 0.070(2) -0.005(2) 0.0171(15) 0.0153(18)
C23 0.0534(17) 0.101(2) 0.071(2) 0.0094(19) 0.0267(16) -0.0272(17)
C24 0.077(2) 0.080(2) 0.078(2) 0.0061(17) 0.0369(18) -0.0280(18)
C25 0.066(2) 0.076(2) 0.094(3) 0.0204(18) 0.0423(19) -0.0105(16)
C26 0.125(4) 0.236(7) 0.112(4) 0.066(4) 0.028(3) -0.078(4)
C27 0.0744(19) 0.0482(15) 0.0516(16) 0.0184(12) 0.0181(14) 0.0049(14)
C28 0.0652(17) 0.0549(15) 0.0344(12) -0.0001(11) 0.0194(12) -0.0076(13)
N1 0.0478(11) 0.0393(10) 0.0311(9) 0.0056(8) 0.0156(8) -0.0019(8)
N2 0.0372(11) 0.0493(11) 0.0547(13) 0.0030(10) 0.0228(9) -0.0053(9)
N3 0.0403(12) 0.0729(17) 0.0789(18) -0.0023(13) 0.0218(12) 0.0155(11)

loop_
_geom_bond_atom_site_label_1
_geom_bond_atom_site_label_2
_geom_bond_distance
_geom_bond_site_symmetry_2
_geom_bond_publ_flag
Zr1 N1 1.9972(18) . ?
Zr1 N2 2.268(2) . ?
Zr1 C2 2.410(2) . ?
Zr1 C12 2.491(2) . ?
Zr1 C13 2.503(2) . ?
Zr1 C11 2.509(2) . ?
Zr1 C18 2.561(2) . ?
Zr1 C19 2.594(2) . ?
Zr1 S1 2.6210(6) . ?
Zr1 C28 2.752(3) . ?
S1 C20 1.750(3) . ?
C1 C3 1.561(3) . ?
C1 B3 1.706(3) . ?
C1 B6 1.709(3) . ?
C1 B5 1.713(3) . ?
C1 B4 1.713(3) . ?
C1 C2 1.715(3) . ?
C2 B6 1.713(3) . ?
C2 B3 1.719(3) . ?
C2 B11 1.719(3) . ?
C2 B7 1.727(3) . ?
B3 B7 1.762(4) . ?
B3 B8 1.778(4) . ?
B3 B4 1.794(4) . ?
B4 B5 1.765(4) . ?
B4 B8 1.772(4) . ?
B4 B9 1.773(5) . ?
B5 B9 1.770(4) . ?
B5 B10 1.775(4) . ?
B5 B6 1.793(4) . ?
B6 B11 1.761(4) . ?
B6 B10 1.782(4) . ?
B7 B11 1.750(4) . ?
B7 B12 1.772(4) . ?
B7 B8 1.773(4) . ?
B8 B12 1.771(5) . ?
B8 B9 1.772(5) . ?
B9 B12 1.762(4) . ?
B9 B10 1.776(5) . ?
B10 B11 1.764(4) . ?
B10 B12 1.774(5) . ?
B11 B12 1.769(4) . ?
C3 C4 1.528(3) . ?
C3 C11 1.534(3) . ?
C3 C5 1.547(3) . ?
C11 C12 1.420(3) . ?
C11 C18 1.445(3) . ?
C12 C13 1.398(3) . ?
C13 C19 1.404(3) . ?
C14 C15 1.324(4) . ?
C14 C19 1.433(3) . ?
C15 C16 1.415(5) . ?
C16 C17 1.360(4) . ?
C17 C18 1.425(3) . ?
C18 C19 1.440(3) . ?
C20 N2 1.300(3) . ?
C20 N3 1.355(3) . ?
C21 N3 1.469(4) . ?
C22 N3 1.460(4) . ?
C23 C24 1.443(4) . ?
C23 N2 1.477(3) . ?
C24 C25 1.499(4) . ?
C25 C26 1.449(5) . ?
C27 N1 1.449(3) . ?
C28 N1 1.465(3) . ?
